data_4067546
loop_
_publ_author_name
'Cushion, Michael G.'
'Meyer, Jens'
'Heath, Alex'
'Schwarz, Andrew D.'
'Fern\'andez, Ignacio'
'Breher, Frank'
'Mountford, Philip'

_publ_section_title
;
 Syntheses and Structural Diversity of Group 2 and Group 12
 Tris(pyrazolyl)methaneand Zwitterionic Tris(pyrazolyl)methanideCompounds
;
_journal_issue 5
_journal_name_full Organometallics
_journal_page_first 1174
_journal_paper_doi 10.1021/om901013b
_journal_volume 29
_journal_year 2010
_chemical_formula_moiety 'C24 H50 Mg1 N8 Si4'
_chemical_formula_sum 'C24 H50 Mg N8 Si4'
_chemical_formula_weight 587.36
_chemical_name_systematic
;
Mg{k2N-HC(Me2pz)3}{N(SiHMe2)2}2
;
_space_group_IT_number 14
_symmetry_cell_setting monoclinic
_symmetry_space_group_name_Hall '-P 2yn'
_symmetry_space_group_name_H-M 'P 1 21/n 1'
_atom_sites_solution_hydrogens geom
_atom_sites_solution_primary direct
_atom_sites_solution_secondary difmap
_audit_creation_method CRYSTALS_ver_12.86
_cell_angle_alpha 90
_cell_angle_beta 104.8343(13)
_cell_angle_gamma 90
_cell_formula_units_Z 4
_cell_length_a 11.3901(3)
_cell_length_b 18.6622(5)
_cell_length_c 16.4869(4)
_cell_measurement_reflns_used 7476
_cell_measurement_temperature 150
_cell_measurement_theta_max 27
_cell_measurement_theta_min 5
_cell_volume 3387.72(15)
_computing_cell_refinement 'DENZO/SCALEPACK (Otwinowski & Minor, 1997)'
_computing_data_collection 'COLLECT (Nonius, 1997-2001).'
_computing_data_reduction 'DENZO/SCALEPACK (Otwinowski & Minor, 1997)'
_computing_molecular_graphics 'CAMERON (Watkin et al., 1996)'
_computing_publication_material 'CRYSTALS (Betteridge et al., 2003)'
_computing_structure_refinement 'CRYSTALS (Betteridge et al., 2003)'
_computing_structure_solution 'SIR92 (Altomare et al., 1994)'
_diffrn_ambient_temperature 150
_diffrn_measured_fraction_theta_full 0.991
_diffrn_measured_fraction_theta_max 0.986
_diffrn_measurement_device_type 'Nonius KappaCCD'
_diffrn_measurement_method \w
_diffrn_radiation_monochromator graphite
_diffrn_radiation_type 'Mo K\a'
_diffrn_radiation_wavelength 0.71073
_diffrn_reflns_av_R_equivalents 0.054
_diffrn_reflns_limit_h_max 14
_diffrn_reflns_limit_h_min -14
_diffrn_reflns_limit_k_max 23
_diffrn_reflns_limit_k_min -24
_diffrn_reflns_limit_l_max 21
_diffrn_reflns_limit_l_min -21
_diffrn_reflns_number 14527
_diffrn_reflns_theta_full 26.129
_diffrn_reflns_theta_max 27.504
_diffrn_reflns_theta_min 5.093
_diffrn_standards_number 0
_exptl_absorpt_coefficient_mu 0.221
_exptl_absorpt_correction_T_max 0.98
_exptl_absorpt_correction_T_min 0.98
_exptl_absorpt_correction_type multi-scan
_exptl_absorpt_process_details 'DENZO/SCALEPACK (Otwinowski & Minor, 1997)'
_exptl_crystal_colour white
_exptl_crystal_density_diffrn 1.152
_exptl_crystal_description plate
_exptl_crystal_F_000 1272
_exptl_crystal_size_max 0.20
_exptl_crystal_size_mid 0.10
_exptl_crystal_size_min 0.10
_refine_diff_density_max 0.44
_refine_diff_density_min -0.41
_refine_ls_extinction_method None
_refine_ls_goodness_of_fit_ref 1.1400
_refine_ls_hydrogen_treatment mixed
_refine_ls_matrix_type full
_refine_ls_number_parameters 350
_refine_ls_number_reflns 3825
_refine_ls_number_restraints 0
_refine_ls_R_factor_all 0.1100
_refine_ls_R_factor_gt 0.0464
_refine_ls_shift/su_max 0.000444
_refine_ls_structure_factor_coef F
_refine_ls_weighting_details
;
 Method, part 1, Chebychev polynomial, (Watkin, 1994, Prince, 1982) 
 [weight] = 1.0/[A~0~*T~0~(x)+A~1~*T~1~(x) ... +A~n-1~]*T~n-1~(x)] 
 where A~i~ are the Chebychev coefficients listed below and x= Fcalc/Fmax 
 Method = Robust Weighting (Prince, 1982) 
 W = [weight] * [1-(deltaF/6*sigmaF)^2^]^2^ 
 A~i~ are: 
 1.13 1.02 1.24 0.422 0.384 
;
_refine_ls_weighting_scheme calc
_refine_ls_wR_factor_all 0.0720
_refine_ls_wR_factor_gt 0.0457
_refine_ls_wR_factor_ref 0.0457
_reflns_limit_h_max 14
_reflns_limit_h_min -14
_reflns_limit_k_max 24
_reflns_limit_k_min 0
_reflns_limit_l_max 21
_reflns_limit_l_min 0
_reflns_number_gt 3825
_reflns_number_total 7686
_reflns_threshold_expression I>3.0\s(I)
_oxford_diffrn_Wilson_B_factor 2.56
_oxford_diffrn_Wilson_scale 13.88
_oxford_refine_ls_scale 0.2259(4)
_cod_data_source_file om901013b_si_001.cif
_cod_data_source_block compound_15
_cod_depositor_comments
;
The following automatic conversions were performed:

'_symmetry_cell_setting' value 'Monoclinic' changed to 'monoclinic'
according to /home/saulius/struct/CIF-dictionaries/cif_core.dic
dictionary named 'cif_core.dic' version 2.4.1 from 2010-06-29.

Automatic conversion script
Id: cif_fix_values 1715 2011-07-08 13:25:40Z adriana 
;
_cod_original_sg_symbol_Hall '-P 2yn '
_cod_original_sg_symbol_H-M 'P 1 21/n 1 '
_cod_original_formula_sum 'C24 H50 Mg1 N8 Si4'
_cod_database_code 4067546

loop_
_symmetry_equiv_pos_as_xyz
x,y,z
-x,-y,-z
-x+1/2,y+1/2,-z+1/2
x+1/2,-y+1/2,z+1/2

loop_
_atom_site_label
_atom_site_type_symbol
_atom_site_fract_x
_atom_site_fract_y
_atom_site_fract_z
_atom_site_U_iso_or_equiv
_atom_site_occupancy
_atom_site_adp_type
_atom_site_refinement_flags_posn
Mg1 Mg 0.75594(9) 0.21900(5) 0.52183(6) 0.0260 1.0000 Uani .
N1 N 0.9473(2) 0.22097(14) 0.53081(15) 0.0258 1.0000 Uani .
N2 N 0.9979(2) 0.22073(14) 0.46319(15) 0.0266 1.0000 Uani .
N3 N 0.7303(2) 0.19390(13) 0.39184(15) 0.0262 1.0000 Uani .
N4 N 0.8209(2) 0.19650(13) 0.35049(15) 0.0262 1.0000 Uani .
N5 N 0.8261(2) 0.33447(15) 0.29557(16) 0.0326 1.0000 Uani .
N6 N 0.8997(2) 0.31557(14) 0.37284(15) 0.0272 1.0000 Uani .
N7 N 0.6895(2) 0.31631(14) 0.53705(16) 0.0307 1.0000 Uani .
N8 N 0.7310(2) 0.12636(14) 0.57900(16) 0.0295 1.0000 Uani .
Si1 Si 0.56211(8) 0.34268(5) 0.46473(6) 0.0337 1.0000 Uani .
Si2 Si 0.76544(8) 0.36906(5) 0.61693(6) 0.0340 1.0000 Uani .
Si3 Si 0.64989(9) 0.11905(5) 0.65177(6) 0.0349 1.0000 Uani .
Si4 Si 0.79511(9) 0.05232(5) 0.54790(6) 0.0359 1.0000 Uani .
C1 C 1.0399(3) 0.20743(17) 0.59758(19) 0.0295 1.0000 Uani .
C2 C 1.1485(3) 0.19955(18) 0.5726(2) 0.0341 1.0000 Uani .
C3 C 1.1202(3) 0.20798(18) 0.4878(2) 0.0328 1.0000 Uani .
C4 C 1.0205(3) 0.20140(19) 0.68366(19) 0.0357 1.0000 Uani .
C5 C 1.1987(3) 0.2068(2) 0.4272(2) 0.0414 1.0000 Uani .
C6 C 0.6416(3) 0.15590(17) 0.34234(19) 0.0288 1.0000 Uani .
C7 C 0.6739(3) 0.13522(17) 0.26869(19) 0.0307 1.0000 Uani .
C8 C 0.7875(3) 0.16191(17) 0.27540(18) 0.0289 1.0000 Uani .
C9 C 0.5269(3) 0.13806(19) 0.3659(2) 0.0375 1.0000 Uani .
C10 C 0.8676(3) 0.1557(2) 0.2164(2) 0.0434 1.0000 Uani .
C11 C 0.8360(3) 0.40508(18) 0.2922(2) 0.0357 1.0000 Uani .
C12 C 0.9182(3) 0.43151(18) 0.3651(2) 0.0362 1.0000 Uani .
C13 C 0.9602(3) 0.37385(17) 0.4147(2) 0.0320 1.0000 Uani .
C14 C 0.7649(4) 0.4473(2) 0.2191(2) 0.0525 1.0000 Uani .
C15 C 1.0510(3) 0.3742(2) 0.4979(2) 0.0433 1.0000 Uani .
C16 C 0.9292(3) 0.23917(16) 0.38032(19) 0.0261 1.0000 Uani .
C17 C 0.5839(4) 0.4163(3) 0.3942(2) 0.0569 1.0000 Uani .
C18 C 0.4332(3) 0.3687(2) 0.5097(2) 0.0522 1.0000 Uani .
C19 C 0.6975(4) 0.3718(3) 0.7085(3) 0.0635 1.0000 Uani .
C20 C 0.7854(4) 0.4637(2) 0.5888(3) 0.0673 1.0000 Uani .
C21 C 0.5091(3) 0.1738(2) 0.6248(2) 0.0468 1.0000 Uani .
C22 C 0.7331(4) 0.1433(3) 0.7599(2) 0.0633 1.0000 Uani .
C23 C 0.6847(4) -0.0198(2) 0.5023(3) 0.0571 1.0000 Uani .
C24 C 0.9135(4) 0.0077(2) 0.6317(3) 0.0579 1.0000 Uani .
H1 H 0.522(4) 0.283(2) 0.419(2) 0.064(12) 1.0000 Uiso .
H2 H 0.887(3) 0.342(2) 0.654(2) 0.051(11) 1.0000 Uiso .
H3 H 0.616(3) 0.0425(19) 0.662(2) 0.042(9) 1.0000 Uiso .
H4 H 0.859(3) 0.0664(17) 0.483(2) 0.036(9) 1.0000 Uiso .
H21 H 1.2309 0.1895 0.6100 0.0411 1.0000 Uiso R
H41 H 1.0996 0.1915 0.7252 0.0454 1.0000 Uiso R
H42 H 0.9857 0.2472 0.6987 0.0454 1.0000 Uiso R
H43 H 0.9626 0.1613 0.6845 0.0454 1.0000 Uiso R
H51 H 1.2848 0.1972 0.4584 0.0568 1.0000 Uiso R
H52 H 1.1938 0.2541 0.3979 0.0568 1.0000 Uiso R
H53 H 1.1697 0.1681 0.3850 0.0568 1.0000 Uiso R
H71 H 0.6234 0.1068 0.2209 0.0379 1.0000 Uiso R
H91 H 0.4730 0.1091 0.3202 0.0484 1.0000 Uiso R
H92 H 0.5462 0.1099 0.4192 0.0484 1.0000 Uiso R
H93 H 0.4844 0.1834 0.3739 0.0484 1.0000 Uiso R
H101 H 0.8241 0.1285 0.1652 0.0576 1.0000 Uiso R
H102 H 0.9437 0.1297 0.2449 0.0576 1.0000 Uiso R
H103 H 0.8885 0.2047 0.1997 0.0576 1.0000 Uiso R
H121 H 0.9412 0.4828 0.3777 0.0451 1.0000 Uiso R
H141 H 0.7855 0.4993 0.2283 0.0619 1.0000 Uiso R
H142 H 0.7856 0.4307 0.1668 0.0619 1.0000 Uiso R
H143 H 0.6761 0.4403 0.2134 0.0619 1.0000 Uiso R
H151 H 1.0801 0.4242 0.5126 0.0521 1.0000 Uiso R
H152 H 1.1214 0.3431 0.4951 0.0521 1.0000 Uiso R
H153 H 1.0125 0.3553 0.5417 0.0521 1.0000 Uiso R
H161 H 0.9823 0.2294 0.3417 0.0323 1.0000 Uiso R
H171 H 0.5045 0.4280 0.3540 0.0725 1.0000 Uiso R
H172 H 0.6154 0.4596 0.4288 0.0725 1.0000 Uiso R
H173 H 0.6436 0.4013 0.3623 0.0725 1.0000 Uiso R
H181 H 0.3620 0.3834 0.4633 0.0684 1.0000 Uiso R
H182 H 0.4587 0.4098 0.5493 0.0684 1.0000 Uiso R
H183 H 0.4099 0.3272 0.5406 0.0684 1.0000 Uiso R
H191 H 0.7472 0.4038 0.7527 0.0820 1.0000 Uiso R
H192 H 0.6967 0.3223 0.7316 0.0820 1.0000 Uiso R
H193 H 0.6125 0.3905 0.6903 0.0820 1.0000 Uiso R
H201 H 0.8310 0.4904 0.6398 0.0814 1.0000 Uiso R
H202 H 0.8317 0.4656 0.5449 0.0814 1.0000 Uiso R
H203 H 0.7037 0.4860 0.5667 0.0814 1.0000 Uiso R
H211 H 0.4642 0.1679 0.6692 0.0614 1.0000 Uiso R
H212 H 0.5313 0.2253 0.6212 0.0614 1.0000 Uiso R
H213 H 0.4563 0.1578 0.5695 0.0614 1.0000 Uiso R
H221 H 0.6788 0.1373 0.7984 0.0777 1.0000 Uiso R
H222 H 0.8058 0.1116 0.7789 0.0777 1.0000 Uiso R
H223 H 0.7600 0.1943 0.7608 0.0777 1.0000 Uiso R
H231 H 0.7291 -0.0613 0.4858 0.0693 1.0000 Uiso R
H232 H 0.6419 -0.0357 0.5451 0.0693 1.0000 Uiso R
H233 H 0.6239 -0.0011 0.4517 0.0693 1.0000 Uiso R
H241 H 0.9463 -0.0351 0.6083 0.0694 1.0000 Uiso R
H242 H 0.9810 0.0422 0.6546 0.0694 1.0000 Uiso R
H243 H 0.8762 -0.0077 0.6776 0.0694 1.0000 Uiso R

loop_
_atom_site_aniso_label
_atom_site_aniso_U_11
_atom_site_aniso_U_22
_atom_site_aniso_U_33
_atom_site_aniso_U_23
_atom_site_aniso_U_13
_atom_site_aniso_U_12
Mg1 0.0251(5) 0.0274(5) 0.0261(5) -0.0016(5) 0.0076(4) 0.0000(4)
N1 0.0257(13) 0.0291(13) 0.0233(12) 0.0007(11) 0.0076(10) 0.0007(11)
N2 0.0217(13) 0.0318(14) 0.0261(13) 0.0019(11) 0.0060(10) 0.0008(11)
N3 0.0240(13) 0.0272(13) 0.0279(13) -0.0001(11) 0.0078(10) 0.0001(10)
N4 0.0279(13) 0.0255(13) 0.0267(13) -0.0006(11) 0.0099(11) -0.0020(11)
N5 0.0356(15) 0.0297(15) 0.0283(14) 0.0016(12) 0.0002(11) -0.0032(12)
N6 0.0271(13) 0.0262(13) 0.0270(13) 0.0006(11) 0.0046(11) -0.0031(11)
N7 0.0315(14) 0.0287(14) 0.0324(14) -0.0025(12) 0.0093(11) 0.0025(11)
N8 0.0284(13) 0.0325(15) 0.0298(13) -0.0001(12) 0.0113(11) -0.0015(12)
Si1 0.0330(5) 0.0344(5) 0.0337(5) -0.0019(4) 0.0086(4) 0.0051(4)
Si2 0.0303(5) 0.0360(5) 0.0358(5) -0.0061(4) 0.0085(4) 0.0016(4)
Si3 0.0353(5) 0.0396(5) 0.0327(5) 0.0018(4) 0.0140(4) 0.0003(4)
Si4 0.0389(5) 0.0299(5) 0.0411(5) 0.0016(4) 0.0145(4) 0.0044(4)
C1 0.0265(16) 0.0293(17) 0.0297(16) -0.0008(14) 0.0018(13) -0.0018(13)
C2 0.0256(16) 0.0367(19) 0.0383(18) 0.0057(15) 0.0053(14) 0.0021(14)
C3 0.0249(16) 0.0350(18) 0.0392(18) 0.0032(15) 0.0095(14) 0.0025(14)
C4 0.0346(18) 0.040(2) 0.0298(17) 0.0027(15) 0.0039(14) -0.0023(15)
C5 0.0264(17) 0.059(2) 0.043(2) 0.0059(18) 0.0146(15) 0.0047(16)
C6 0.0282(16) 0.0270(16) 0.0290(16) 0.0035(14) 0.0032(13) 0.0007(13)
C7 0.0351(18) 0.0277(17) 0.0278(16) -0.0066(14) 0.0054(13) -0.0001(14)
C8 0.0366(18) 0.0257(16) 0.0253(15) -0.0004(14) 0.0095(13) 0.0018(14)
C9 0.0334(18) 0.0389(19) 0.0402(19) -0.0020(16) 0.0093(15) -0.0067(15)
C10 0.047(2) 0.049(2) 0.0387(19) -0.0091(18) 0.0192(16) -0.0038(18)
C11 0.041(2) 0.0292(18) 0.0363(18) 0.0040(15) 0.0083(15) -0.0033(15)
C12 0.0407(19) 0.0280(18) 0.0381(19) -0.0007(15) 0.0065(15) -0.0084(15)
C13 0.0325(17) 0.0299(17) 0.0333(17) -0.0040(15) 0.0079(14) -0.0053(14)
C14 0.070(3) 0.032(2) 0.046(2) 0.0033(18) -0.0024(19) -0.0041(19)
C15 0.048(2) 0.037(2) 0.0377(19) -0.0027(17) -0.0026(16) -0.0099(17)
C16 0.0285(16) 0.0234(16) 0.0271(15) -0.0002(13) 0.0083(13) -0.0008(12)
C17 0.053(2) 0.074(3) 0.043(2) 0.016(2) 0.0101(18) 0.001(2)
C18 0.046(2) 0.062(3) 0.050(2) 0.014(2) 0.0150(18) 0.019(2)
C19 0.065(3) 0.081(3) 0.050(2) -0.029(2) 0.024(2) -0.021(2)
C20 0.072(3) 0.051(3) 0.073(3) -0.007(2) 0.008(2) -0.024(2)
C21 0.037(2) 0.056(2) 0.052(2) 0.0025(19) 0.0200(17) 0.0049(17)
C22 0.060(3) 0.092(4) 0.041(2) -0.005(2) 0.0186(19) -0.001(2)
C23 0.061(3) 0.043(2) 0.064(3) -0.013(2) 0.008(2) 0.006(2)
C24 0.051(2) 0.038(2) 0.078(3) 0.005(2) 0.005(2) 0.0041(19)

loop_
_atom_type_symbol
_atom_type_scat_dispersion_real
_atom_type_scat_dispersion_imag
_atom_type_scat_Cromer_Mann_a1
_atom_type_scat_Cromer_Mann_b1
_atom_type_scat_Cromer_Mann_a2
_atom_type_scat_Cromer_Mann_b2
_atom_type_scat_Cromer_Mann_a3
_atom_type_scat_Cromer_Mann_b3
_atom_type_scat_Cromer_Mann_a4
_atom_type_scat_Cromer_Mann_b4
_atom_type_scat_Cromer_Mann_c
_atom_type_scat_source
Mg 0.0486 0.0363 5.4204 2.8275 2.1735 79.2611 1.2269 0.3808 2.3073 7.1937 0.8584 'International Tables Vol C 4.2.6.8 and 6.1.1.4'
Si 0.0817 0.0704 6.2915 2.4386 3.0353 32.3337 1.9891 0.6785 1.5410 81.6937 1.1407 'International Tables Vol C 4.2.6.8 and 6.1.1.4'
C 0.0033 0.0016 2.3100 20.8439 1.0200 10.2075 1.5886 0.5687 0.8650 51.6512 0.2156 'International Tables Vol C 4.2.6.8 and 6.1.1.4'
H 0.0000 0.0000 0.4930 10.5109 0.3229 26.1257 0.1402 3.1424 0.0408 57.7998 0.0030 'International Tables Vol C 4.2.6.8 and 6.1.1.4'
N 0.0061 0.0033 12.2126 0.0057 3.1322 9.8933 2.0125 28.9975 1.1663 0.5826 -11.5290 'International Tables Vol C 4.2.6.8 and 6.1.1.4'

loop_
_geom_angle_atom_site_label_1
_geom_angle_atom_site_label_2
_geom_angle_atom_site_label_3
_geom_angle
_geom_angle_publ_flag
N1 Mg1 N3 87.06(10) yes
N1 Mg1 N7 112.62(11) yes
N3 Mg1 N7 111.35(11) yes
N1 Mg1 N8 104.09(11) yes
N3 Mg1 N8 106.26(11) yes
N7 Mg1 N8 127.76(11) yes
Mg1 N1 N2 124.80(18) yes
Mg1 N1 C1 128.7(2) yes
N2 N1 C1 105.1(2) yes
N1 N2 C3 111.4(2) yes
N1 N2 C16 122.1(2) yes
C3 N2 C16 126.2(3) yes
Mg1 N3 N4 124.15(18) yes
Mg1 N3 C6 128.2(2) yes
N4 N3 C6 105.3(2) yes
N3 N4 C8 111.3(2) yes
N3 N4 C16 122.3(2) yes
C8 N4 C16 125.9(2) yes
N6 N5 C11 104.8(3) yes
N5 N6 C13 111.7(2) yes
N5 N6 C16 113.5(2) yes
C13 N6 C16 130.8(3) yes
Mg1 N7 Si1 117.14(14) yes
Mg1 N7 Si2 119.27(14) yes
Si1 N7 Si2 123.51(16) yes
Mg1 N8 Si3 124.37(15) yes
Mg1 N8 Si4 115.56(13) yes
Si3 N8 Si4 120.05(16) yes
N7 Si1 C17 115.26(16) yes
N7 Si1 C18 114.41(15) yes
C17 Si1 C18 107.47(19) yes
N7 Si1 H1 105.2(17) no
C17 Si1 H1 109.6(16) no
C18 Si1 H1 104.3(16) no
N7 Si2 C19 114.19(17) yes
N7 Si2 C20 115.48(18) yes
C19 Si2 C20 106.2(2) yes
N7 Si2 H2 111.3(14) no
C19 Si2 H2 102.5(14) no
C20 Si2 H2 106.1(14) no
N8 Si3 C21 112.32(15) yes
N8 Si3 C22 115.13(17) yes
C21 Si3 C22 107.1(2) yes
N8 Si3 H3 111.1(12) no
C21 Si3 H3 108.5(13) no
C22 Si3 H3 101.9(13) no
N8 Si4 C23 114.24(16) yes
N8 Si4 C24 115.13(17) yes
C23 Si4 C24 105.21(19) yes
N8 Si4 H4 114.0(13) no
C23 Si4 H4 104.3(13) no
C24 Si4 H4 102.6(12) no
N1 C1 C2 110.2(3) yes
N1 C1 C4 121.2(3) yes
C2 C1 C4 128.6(3) yes
C1 C2 C3 107.1(3) yes
C1 C2 H21 126.5 no
C3 C2 H21 126.4 no
N2 C3 C2 106.2(3) yes
N2 C3 C5 122.7(3) yes
C2 C3 C5 131.1(3) yes
C1 C4 H41 109.7 no
C1 C4 H42 109.5 no
H41 C4 H42 109.5 no
C1 C4 H43 109.1 no
H41 C4 H43 109.5 no
H42 C4 H43 109.5 no
C3 C5 H51 109.5 no
C3 C5 H52 109.8 no
H51 C5 H52 109.5 no
C3 C5 H53 109.1 no
H51 C5 H53 109.5 no
H52 C5 H53 109.5 no
N3 C6 C7 110.4(3) yes
N3 C6 C9 122.5(3) yes
C7 C6 C9 127.0(3) yes
C6 C7 C8 106.4(3) yes
C6 C7 H71 126.8 no
C8 C7 H71 126.9 no
C7 C8 N4 106.6(3) yes
C7 C8 C10 129.9(3) yes
N4 C8 C10 123.5(3) yes
C6 C9 H91 109.4 no
C6 C9 H92 109.6 no
H91 C9 H92 109.5 no
C6 C9 H93 109.4 no
H91 C9 H93 109.5 no
H92 C9 H93 109.5 no
C8 C10 H101 109.5 no
C8 C10 H102 109.3 no
H101 C10 H102 109.5 no
C8 C10 H103 109.6 no
H101 C10 H103 109.5 no
H102 C10 H103 109.5 no
N5 C11 C12 110.9(3) yes
N5 C11 C14 121.7(3) yes
C12 C11 C14 127.4(3) yes
C11 C12 C13 106.9(3) yes
C11 C12 H121 126.4 no
C13 C12 H121 126.7 no
N6 C13 C12 105.6(3) yes
N6 C13 C15 127.3(3) yes
C12 C13 C15 127.1(3) yes
C11 C14 H141 109.4 no
C11 C14 H142 109.5 no
H141 C14 H142 109.5 no
C11 C14 H143 109.5 no
H141 C14 H143 109.5 no
H142 C14 H143 109.5 no
C13 C15 H151 109.6 no
C13 C15 H152 109.3 no
H151 C15 H152 109.5 no
C13 C15 H153 109.5 no
H151 C15 H153 109.5 no
H152 C15 H153 109.5 no
N6 C16 N4 110.5(2) yes
N6 C16 N2 111.9(2) yes
N4 C16 N2 113.7(2) yes
N6 C16 H161 106.7 no
N4 C16 H161 106.6 no
N2 C16 H161 106.9 no
Si1 C17 H171 109.5 no
Si1 C17 H172 109.0 no
H171 C17 H172 109.5 no
Si1 C17 H173 109.9 no
H171 C17 H173 109.5 no
H172 C17 H173 109.5 no
Si1 C18 H181 109.3 no
Si1 C18 H182 109.4 no
H181 C18 H182 109.5 no
Si1 C18 H183 109.7 no
H181 C18 H183 109.5 no
H182 C18 H183 109.5 no
Si2 C19 H191 109.4 no
Si2 C19 H192 109.3 no
H191 C19 H192 109.5 no
Si2 C19 H193 109.8 no
H191 C19 H193 109.5 no
H192 C19 H193 109.5 no
Si2 C20 H201 109.6 no
Si2 C20 H202 109.7 no
H201 C20 H202 109.5 no
Si2 C20 H203 109.1 no
H201 C20 H203 109.5 no
H202 C20 H203 109.5 no
Si3 C21 H211 109.7 no
Si3 C21 H212 109.1 no
H211 C21 H212 109.5 no
Si3 C21 H213 109.6 no
H211 C21 H213 109.5 no
H212 C21 H213 109.5 no
Si3 C22 H221 109.7 no
Si3 C22 H222 109.7 no
H221 C22 H222 109.5 no
Si3 C22 H223 109.0 no
H221 C22 H223 109.5 no
H222 C22 H223 109.5 no
Si4 C23 H231 109.4 no
Si4 C23 H232 109.3 no
H231 C23 H232 109.5 no
Si4 C23 H233 109.7 no
H231 C23 H233 109.5 no
H232 C23 H233 109.5 no
Si4 C24 H241 110.1 no
Si4 C24 H242 109.5 no
H241 C24 H242 109.5 no
Si4 C24 H243 108.8 no
H241 C24 H243 109.5 no
H242 C24 H243 109.5 no

loop_
_geom_bond_atom_site_label_1
_geom_bond_atom_site_label_2
_geom_bond_distance
_geom_bond_publ_flag
Mg1 N1 2.147(3) yes
Mg1 N3 2.139(3) yes
Mg1 N7 2.008(3) yes
Mg1 N8 2.024(3) yes
N1 N2 1.380(3) yes
N1 C1 1.339(4) yes
N2 C3 1.368(4) yes
N2 C16 1.432(4) yes
N3 N4 1.375(3) yes
N3 C6 1.330(4) yes
N4 C8 1.361(4) yes
N4 C16 1.445(4) yes
N5 N6 1.380(3) yes
N5 C11 1.325(4) yes
N6 C13 1.375(4) yes
N6 C16 1.463(4) yes
N7 Si1 1.698(3) yes
N7 Si2 1.694(3) yes
N8 Si3 1.697(3) yes
N8 Si4 1.702(3) yes
Si1 C17 1.857(4) yes
Si1 C18 1.871(4) yes
Si1 H1 1.36(4) no
Si2 C19 1.865(4) yes
Si2 C20 1.854(4) yes
Si2 H2 1.45(3) no
Si3 C21 1.857(4) yes
Si3 C22 1.848(4) yes
Si3 H3 1.50(3) no
Si4 C23 1.864(4) yes
Si4 C24 1.861(4) yes
Si4 H4 1.46(3) no
C1 C2 1.408(4) yes
C1 C4 1.495(4) yes
C2 C3 1.361(5) yes
C2 H21 1.000 no
C3 C5 1.501(4) yes
C4 H41 1.000 no
C4 H42 1.000 no
C4 H43 1.000 no
C5 H51 1.000 no
C5 H52 1.000 no
C5 H53 1.000 no
C6 C7 1.410(4) yes
C6 C9 1.493(4) yes
C7 C8 1.364(4) yes
C7 H71 1.000 no
C8 C10 1.499(4) yes
C9 H91 1.000 no
C9 H92 1.000 no
C9 H93 1.000 no
C10 H101 1.000 no
C10 H102 1.000 no
C10 H103 1.000 no
C11 C12 1.410(5) yes
C11 C14 1.493(5) yes
C12 C13 1.363(5) yes
C12 H121 1.000 no
C13 C15 1.491(4) yes
C14 H141 1.000 no
C14 H142 1.000 no
C14 H143 1.000 no
C15 H151 1.000 no
C15 H152 1.000 no
C15 H153 1.000 no
C16 H161 1.000 no
C17 H171 1.000 no
C17 H172 1.000 no
C17 H173 1.000 no
C18 H181 1.000 no
C18 H182 1.000 no
C18 H183 1.000 no
C19 H191 1.000 no
C19 H192 1.000 no
C19 H193 1.000 no
C20 H201 1.000 no
C20 H202 1.000 no
C20 H203 1.000 no
C21 H211 1.000 no
C21 H212 1.000 no
C21 H213 1.000 no
C22 H221 1.000 no
C22 H222 1.000 no
C22 H223 1.000 no
C23 H231 1.000 no
C23 H232 1.000 no
C23 H233 1.000 no
C24 H241 1.000 no
C24 H242 1.000 no
C24 H243 1.000 no
